data_7231734
loop_
_publ_author_name
'Li, Cheng'
'Deng, Zhao-Peng'
'Huo, Li-Hua'
'Gao, Shan'

_publ_section_title
;
 Cooperative effects of metal cations and coordination modes on
 luminescent s-block metal--organic complexes constructed from V-shaped
 4,4&#x2032;-sulfonyldiphenol
;
_journal_issue 46
_journal_name_full CrystEngComm
_journal_page_first 7513
_journal_paper_doi 10.1039/C8CE01591K
_journal_volume 20
_journal_year 2018
_chemical_absolute_configuration rm
_chemical_formula_moiety 'C96 H76 O32 S8 Sr2'
_chemical_formula_sum 'C96 H76 O32 S8 Sr2'
_chemical_formula_weight 2173.29
_space_group_IT_number 79
_space_group_name_Hall 'I 4'
_space_group_name_H-M_alt 'I 4'
_symmetry_cell_setting tetragonal
_symmetry_space_group_name_Hall 'I 4'
_symmetry_space_group_name_H-M 'I 4'
_atom_sites_solution_hydrogens geom
_atom_sites_solution_primary direct
_atom_sites_solution_secondary difmap
_audit_creation_method SHELXL-97
_audit_update_record
;
2018-09-10 deposited with the CCDC.
2018-10-29 downloaded from the CCDC.
;
_cell_angle_alpha 90.00
_cell_angle_beta 90.00
_cell_angle_gamma 90.00
_cell_formula_units_Z 2
_cell_length_a 16.9794(8)
_cell_length_b 16.9794(8)
_cell_length_c 15.8150(11)
_cell_measurement_reflns_used 1205
_cell_measurement_temperature 295(2)
_cell_measurement_theta_max 27.59
_cell_measurement_theta_min 3.34
_cell_volume 4559.5(4)
_computing_cell_refinement
;
CrysAlis Pro (Agilent, 2013)
;
_computing_data_collection
;
CrysAlis Pro (Agilent, 2013)
;
_computing_data_reduction
;
CrysAlis Pro (Agilent, 2013)
;
_computing_molecular_graphics '(K. Brandenburg, Diamond 3.1, 2009)'
_computing_publication_material '(K. Brandenburg, Diamond 3.1, 2009)'
_computing_structure_refinement 'SHELXL-97 (Sheldrick, 1997)'
_computing_structure_solution 'SHELXS-97 (Sheldrick, 1990)'
_diffrn_ambient_temperature 295(2)
_diffrn_detector_area_resol_mean 16.1954
_diffrn_measured_fraction_theta_full 0.989
_diffrn_measured_fraction_theta_max 0.985
_diffrn_measurement_device_type 'Xcalibur, Eos'
_diffrn_measurement_method '\w scans'
_diffrn_radiation_monochromator graphite
_diffrn_radiation_source 'Enhance (Mo) X-ray Source'
_diffrn_radiation_type MoK\a
_diffrn_radiation_wavelength 0.71073
_diffrn_reflns_av_R_equivalents 0.0513
_diffrn_reflns_av_sigmaI/netI 0.1074
_diffrn_reflns_limit_h_max 17
_diffrn_reflns_limit_h_min -22
_diffrn_reflns_limit_k_max 21
_diffrn_reflns_limit_k_min -15
_diffrn_reflns_limit_l_max 9
_diffrn_reflns_limit_l_min -20
_diffrn_reflns_number 4464
_diffrn_reflns_theta_full 26.00
_diffrn_reflns_theta_max 27.56
_diffrn_reflns_theta_min 3.39
_exptl_absorpt_coefficient_mu 1.441
_exptl_absorpt_correction_T_max 0.8022
_exptl_absorpt_correction_T_min 0.7422
_exptl_absorpt_correction_type multi-scan
_exptl_absorpt_process_details
; 
CrysAlis Pro (Agilent, 2013)
Empirical absorption correction using spherical harmonics,
 implemented in SCALE3 ABSPACK scaling algorithm. 
;
_exptl_crystal_colour colorless
_exptl_crystal_density_diffrn 1.583
_exptl_crystal_density_method 'not measured'
_exptl_crystal_description prism
_exptl_crystal_F_000 2224
_exptl_crystal_size_max 0.22
_exptl_crystal_size_mid 0.19
_exptl_crystal_size_min 0.16
_refine_diff_density_max 1.170
_refine_diff_density_min -0.680
_refine_diff_density_rms 0.127
_refine_ls_abs_structure_details 'Flack H D (1983), Acta Cryst. A39, 876-881'
_refine_ls_abs_structure_Flack -0.034(15)
_refine_ls_extinction_method none
_refine_ls_goodness_of_fit_ref 1.004
_refine_ls_hydrogen_treatment mixed
_refine_ls_matrix_type full
_refine_ls_number_parameters 313
_refine_ls_number_reflns 3262
_refine_ls_number_restraints 1
_refine_ls_restrained_S_all 1.004
_refine_ls_R_factor_all 0.0959
_refine_ls_R_factor_gt 0.0623
_refine_ls_shift/su_max 0.000
_refine_ls_shift/su_mean 0.000
_refine_ls_structure_factor_coef Fsqd
_refine_ls_weighting_details 'calc w=1/[\s^2^(Fo^2^)+(0.0882P)^2^+0.0000P] where P=(Fo^2^+2Fc^2^)/3'
_refine_ls_weighting_scheme calc
_refine_ls_wR_factor_gt 0.1501
_refine_ls_wR_factor_ref 0.1708
_reflns_number_gt 2332
_reflns_number_total 3262
_reflns_threshold_expression >2sigma(I)
_cod_data_source_file c8ce01591k2.cif
_cod_data_source_block complex8
_cod_depositor_comments 'Adding full bibliography for 7231723--7231735.cif.'
_cod_database_code 7231734

loop_
_symmetry_equiv_pos_as_xyz
'x, y, z'
'-y, x, z'
'-x, -y, z'
'y, -x, z'
'x+1/2, y+1/2, z+1/2'
'-y+1/2, x+1/2, z+1/2'
'-x+1/2, -y+1/2, z+1/2'
'y+1/2, -x+1/2, z+1/2'

loop_
_atom_site_label
_atom_site_type_symbol
_atom_site_fract_x
_atom_site_fract_y
_atom_site_fract_z
_atom_site_U_iso_or_equiv
_atom_site_adp_type
_atom_site_occupancy
_atom_site_symmetry_multiplicity
_atom_site_calc_flag
_atom_site_refinement_flags
Sr1 Sr 0.0000 0.0000 -0.25365(11) 0.0242(4) Uani 1 4 d S
Sr2 Sr 0.0000 0.0000 0.08582(10) 0.0224(4) Uani 1 4 d S
S1 S -0.13183(10) -0.10318(10) -0.09346(19) 0.0247(5) Uani 1 1 d .
S2 S 0.12121(13) 0.16123(13) 0.21162(16) 0.0284(5) Uani 1 1 d .
O1 O -0.4724(4) -0.0924(4) -0.0457(5) 0.0452(19) Uani 1 1 d .
H1O H -0.4843 -0.1139 0.0012 0.068 Uiso 1 1 d R
O2 O -0.1121(4) -0.0550(3) -0.1665(5) 0.0349(17) Uani 1 1 d .
O3 O -0.0908(4) -0.0887(3) -0.0168(5) 0.0311(16) Uani 1 1 d .
O4 O -0.1030(5) -0.4340(4) -0.1905(6) 0.060(2) Uani 1 1 d .
H4O H -0.0999 -0.4636 -0.1472 0.091 Uiso 1 1 d R
O5 O 0.1563(4) 0.4866(4) 0.0953(5) 0.0491(19) Uani 1 1 d .
O6 O 0.0533(4) 0.1227(4) 0.1742(5) 0.0394(17) Uani 1 1 d .
O7 O 0.1952(4) 0.1230(4) 0.2026(5) 0.0355(16) Uani 1 1 d .
O8 O 0.0670(6) 0.2256(6) 0.5717(5) 0.071(3) Uani 1 1 d .
H8O H 0.0392 0.2669 0.5776 0.106 Uiso 1 1 d R
C1 C -0.3927(5) -0.0931(5) -0.0551(7) 0.029(2) Uani 1 1 d .
C2 C -0.3429(5) -0.0993(6) 0.0154(6) 0.031(2) Uani 1 1 d .
H2 H -0.3639 -0.1032 0.0695 0.037 Uiso 1 1 calc R
C3 C -0.2628(5) -0.0995(6) 0.0034(7) 0.030(2) Uani 1 1 d .
H3 H -0.2290 -0.1031 0.0495 0.036 Uiso 1 1 calc R
C4 C -0.2335(4) -0.0945(4) -0.0766(7) 0.0219(19) Uani 1 1 d .
C5 C -0.2821(6) -0.0883(6) -0.1457(7) 0.036(2) Uani 1 1 d .
H5 H -0.2606 -0.0853 -0.1997 0.044 Uiso 1 1 calc R
C6 C -0.3624(6) -0.0866(6) -0.1351(7) 0.034(2) Uani 1 1 d .
H6 H -0.3957 -0.0812 -0.1815 0.041 Uiso 1 1 calc R
C7 C -0.1179(5) -0.2015(5) -0.1222(7) 0.027(2) Uani 1 1 d .
C8 C -0.1133(5) -0.2572(5) -0.0600(6) 0.032(2) Uani 1 1 d .
H8 H -0.1137 -0.2420 -0.0035 0.038 Uiso 1 1 calc R
C9 C -0.1080(6) -0.3372(5) -0.0812(9) 0.039(2) Uani 1 1 d .
H9 H -0.1046 -0.3751 -0.0390 0.047 Uiso 1 1 calc R
C10 C -0.1078(6) -0.3592(5) -0.1658(7) 0.036(2) Uani 1 1 d .
C11 C -0.1122(6) -0.3018(6) -0.2300(7) 0.037(2) Uani 1 1 d .
H11 H -0.1119 -0.3164 -0.2867 0.044 Uiso 1 1 calc R
C12 C -0.1171(6) -0.2237(6) -0.2071(7) 0.035(2) Uani 1 1 d .
H12 H -0.1198 -0.1852 -0.2489 0.042 Uiso 1 1 calc R
C13 C 0.1478(6) 0.4125(5) 0.1208(7) 0.035(2) Uani 1 1 d .
C14 C 0.0741(6) 0.3802(6) 0.1395(8) 0.042(3) Uani 1 1 d .
H14 H 0.0298 0.4122 0.1346 0.051 Uiso 1 1 calc R
C15 C 0.0643(6) 0.3061(5) 0.1638(7) 0.035(2) Uani 1 1 d .
H15 H 0.0141 0.2869 0.1748 0.042 Uiso 1 1 calc R
C16 C 0.1297(5) 0.2568(5) 0.1728(7) 0.029(2) Uani 1 1 d .
C17 C 0.2055(5) 0.2872(5) 0.1553(7) 0.031(2) Uani 1 1 d .
H17 H 0.2501 0.2561 0.1623 0.038 Uiso 1 1 calc R
C18 C 0.2116(6) 0.3626(6) 0.1283(8) 0.042(3) Uani 1 1 d .
H18 H 0.2612 0.3816 0.1141 0.051 Uiso 1 1 calc R
C19 C 0.1023(5) 0.1760(5) 0.3206(6) 0.030(2) Uani 1 1 d .
C20 C 0.1655(6) 0.1850(6) 0.3747(7) 0.037(3) Uani 1 1 d .
H20 H 0.2168 0.1800 0.3546 0.044 Uiso 1 1 calc R
C21 C 0.1519(7) 0.2014(7) 0.4580(8) 0.044(3) Uani 1 1 d .
H21 H 0.1946 0.2056 0.4947 0.052 Uiso 1 1 calc R
C22 C 0.0785(7) 0.2115(7) 0.4887(8) 0.047(3) Uani 1 1 d .
C23 C 0.0160(7) 0.2054(8) 0.4316(10) 0.068(4) Uani 1 1 d .
H23 H -0.0352 0.2138 0.4505 0.081 Uiso 1 1 calc R
C24 C 0.0289(6) 0.1872(8) 0.3483(7) 0.048(3) Uani 1 1 d .
H24 H -0.0133 0.1827 0.3112 0.057 Uiso 1 1 calc R

loop_
_atom_site_aniso_label
_atom_site_aniso_U_11
_atom_site_aniso_U_22
_atom_site_aniso_U_33
_atom_site_aniso_U_23
_atom_site_aniso_U_13
_atom_site_aniso_U_12
Sr1 0.0260(5) 0.0260(5) 0.0204(9) 0.000 0.000 0.000
Sr2 0.0245(5) 0.0245(5) 0.0180(9) 0.000 0.000 0.000
S1 0.0208(8) 0.0238(8) 0.0294(13) -0.0001(12) 0.0001(12) -0.0024(6)
S2 0.0338(11) 0.0301(11) 0.0214(12) 0.0010(10) -0.0004(10) -0.0009(9)
O1 0.026(3) 0.067(5) 0.043(5) 0.010(4) 0.000(3) 0.005(3)
O2 0.036(3) 0.027(3) 0.042(5) 0.014(3) 0.017(3) -0.005(3)
O3 0.029(3) 0.034(3) 0.030(4) -0.011(3) -0.009(3) -0.004(3)
O4 0.098(6) 0.032(4) 0.051(6) -0.007(4) 0.002(5) 0.006(4)
O5 0.077(5) 0.035(4) 0.035(5) 0.017(4) 0.001(4) -0.002(3)
O6 0.047(4) 0.044(4) 0.027(4) -0.008(3) -0.003(3) -0.008(3)
O7 0.040(3) 0.035(3) 0.032(4) 0.004(3) 0.006(3) 0.005(3)
O8 0.096(6) 0.098(7) 0.018(5) 0.002(5) 0.000(5) 0.029(5)
C1 0.028(5) 0.033(5) 0.024(5) 0.002(4) 0.003(4) -0.004(4)
C2 0.029(5) 0.047(6) 0.018(5) 0.003(4) 0.005(4) 0.004(4)
C3 0.020(4) 0.044(5) 0.026(6) -0.001(5) -0.004(4) -0.004(4)
C4 0.015(3) 0.028(4) 0.023(5) 0.004(4) 0.001(4) -0.002(3)
C5 0.033(5) 0.049(6) 0.027(6) -0.007(5) 0.006(5) -0.007(4)
C6 0.031(5) 0.043(6) 0.028(6) 0.003(5) -0.012(5) -0.005(4)
C7 0.025(4) 0.026(4) 0.029(5) -0.002(4) 0.003(4) -0.004(3)
C8 0.051(5) 0.030(5) 0.014(5) -0.001(4) 0.006(4) 0.007(4)
C9 0.063(6) 0.025(4) 0.029(6) 0.004(5) 0.012(6) 0.003(4)
C10 0.045(5) 0.027(5) 0.036(6) -0.004(5) -0.002(5) -0.002(4)
C11 0.057(6) 0.040(5) 0.013(5) -0.003(4) -0.002(5) -0.002(4)
C12 0.046(6) 0.036(5) 0.023(6) 0.015(5) -0.003(5) -0.006(4)
C13 0.051(6) 0.029(5) 0.027(5) 0.004(4) -0.003(5) -0.003(4)
C14 0.048(6) 0.041(6) 0.038(7) 0.012(5) -0.004(5) 0.013(5)
C15 0.036(5) 0.041(5) 0.028(6) 0.005(5) 0.004(5) 0.000(4)
C16 0.036(5) 0.031(5) 0.020(5) 0.006(4) -0.001(4) -0.003(4)
C17 0.033(5) 0.034(5) 0.026(6) 0.001(4) 0.002(4) -0.006(4)
C18 0.045(6) 0.046(6) 0.036(6) -0.002(5) 0.002(5) -0.006(5)
C19 0.036(5) 0.035(5) 0.019(5) 0.002(4) -0.002(4) 0.002(4)
C20 0.035(5) 0.042(6) 0.033(6) -0.003(5) -0.010(5) 0.003(4)
C21 0.047(7) 0.048(6) 0.036(7) -0.013(6) -0.013(6) 0.009(5)
C22 0.060(7) 0.055(7) 0.026(6) 0.005(6) -0.010(6) 0.014(6)
C23 0.046(6) 0.095(10) 0.062(12) 0.003(9) 0.010(7) -0.008(6)
C24 0.036(6) 0.089(9) 0.018(6) 0.003(6) -0.002(5) 0.001(6)

loop_
_atom_type_symbol
_atom_type_description
_atom_type_scat_dispersion_real
_atom_type_scat_dispersion_imag
_atom_type_scat_source
C C 0.0033 0.0016 'International Tables Vol C Tables 4.2.6.8 and 6.1.1.4'
H H 0.0000 0.0000 'International Tables Vol C Tables 4.2.6.8 and 6.1.1.4'
O O 0.0106 0.0060 'International Tables Vol C Tables 4.2.6.8 and 6.1.1.4'
S S 0.1246 0.1234 'International Tables Vol C Tables 4.2.6.8 and 6.1.1.4'
Sr Sr -1.5307 3.2498 'International Tables Vol C Tables 4.2.6.8 and 6.1.1.4'

loop_
_geom_angle_atom_site_label_1
_geom_angle_atom_site_label_2
_geom_angle_atom_site_label_3
_geom_angle
_geom_angle_site_symmetry_1
_geom_angle_site_symmetry_3
O2 Sr1 O2 72.73(18) 4 3
O2 Sr1 O2 72.73(18) 4 .
O2 Sr1 O2 114.0(4) 3 .
O2 Sr1 O2 114.0(4) 4 2
O2 Sr1 O2 72.73(18) 3 2
O2 Sr1 O2 72.73(18) . 2
O6 Sr2 O6 74.05(15) . 2
O6 Sr2 O6 116.8(3) . 3
O6 Sr2 O6 74.05(15) 2 3
O6 Sr2 O6 74.05(15) . 4
O6 Sr2 O6 116.8(3) 2 4
O6 Sr2 O6 74.05(15) 3 4
O6 Sr2 O3 160.94(19) . .
O6 Sr2 O3 93.4(2) 2 .
O6 Sr2 O3 71.7(2) 3 .
O6 Sr2 O3 124.92(19) 4 .
O6 Sr2 O3 93.4(2) . 4
O6 Sr2 O3 71.7(2) 2 4
O6 Sr2 O3 124.92(19) 3 4
O6 Sr2 O3 160.94(19) 4 4
O3 Sr2 O3 68.77(16) . 4
O6 Sr2 O3 71.7(2) . 3
O6 Sr2 O3 124.92(19) 2 3
O6 Sr2 O3 160.94(19) 3 3
O6 Sr2 O3 93.4(2) 4 3
O3 Sr2 O3 106.0(3) . 3
O3 Sr2 O3 68.77(16) 4 3
O6 Sr2 O3 124.92(19) . 2
O6 Sr2 O3 160.94(19) 2 2
O6 Sr2 O3 93.4(2) 3 2
O6 Sr2 O3 71.7(2) 4 2
O3 Sr2 O3 68.77(16) . 2
O3 Sr2 O3 106.0(3) 4 2
O3 Sr2 O3 68.77(16) 3 2
O3 S1 O2 117.9(4) . .
O3 S1 C7 108.7(4) . .
O2 S1 C7 107.4(5) . .
O3 S1 C4 109.8(5) . .
O2 S1 C4 107.5(4) . .
C7 S1 C4 104.7(4) . .
O7 S2 O6 117.1(4) . .
O7 S2 C16 108.5(4) . .
O6 S2 C16 110.0(5) . .
O7 S2 C19 108.8(5) . .
O6 S2 C19 108.4(4) . .
C16 S2 C19 103.1(5) . .
C1 O1 H1O 109.2 . .
S1 O2 Sr1 144.5(4) . .
S1 O3 Sr2 153.0(4) . .
C10 O4 H4O 109.4 . .
S2 O6 Sr2 146.6(4) . .
C22 O8 H8O 109.6 . .
O1 C1 C6 118.3(9) . .
O1 C1 C2 120.8(9) . .
C6 C1 C2 120.9(8) . .
C3 C2 C1 119.2(9) . .
C3 C2 H2 120.4 . .
C1 C2 H2 120.4 . .
C4 C3 C2 119.3(9) . .
C4 C3 H3 120.3 . .
C2 C3 H3 120.3 . .
C3 C4 C5 121.7(8) . .
C3 C4 S1 119.7(7) . .
C5 C4 S1 118.4(8) . .
C4 C5 C6 120.0(10) . .
C4 C5 H5 120.0 . .
C6 C5 H5 120.0 . .
C1 C6 C5 118.9(10) . .
C1 C6 H6 120.5 . .
C5 C6 H6 120.5 . .
C8 C7 C12 120.4(8) . .
C8 C7 S1 118.8(8) . .
C12 C7 S1 120.6(8) . .
C7 C8 C9 120.1(10) . .
C7 C8 H8 119.9 . .
C9 C8 H8 119.9 . .
C10 C9 C8 119.5(10) . .
C10 C9 H9 120.3 . .
C8 C9 H9 120.3 . .
O4 C10 C9 122.7(10) . .
O4 C10 C11 116.9(10) . .
C9 C10 C11 120.5(8) . .
C12 C11 C10 118.7(9) . .
C12 C11 H11 120.7 . .
C10 C11 H11 120.7 . .
C11 C12 C7 120.9(9) . .
C11 C12 H12 119.6 . .
C7 C12 H12 119.6 . .
O5 C13 C18 121.5(9) . .
O5 C13 C14 122.2(9) . .
C18 C13 C14 116.3(9) . .
C15 C14 C13 123.0(9) . .
C15 C14 H14 118.5 . .
C13 C14 H14 118.5 . .
C14 C15 C16 119.9(9) . .
C14 C15 H15 120.0 . .
C16 C15 H15 120.0 . .
C15 C16 C17 119.0(8) . .
C15 C16 S2 121.9(7) . .
C17 C16 S2 119.0(7) . .
C18 C17 C16 118.5(9) . .
C18 C17 H17 120.7 . .
C16 C17 H17 120.7 . .
C17 C18 C13 123.2(10) . .
C17 C18 H18 118.4 . .
C13 C18 H18 118.4 . .
C24 C19 C20 120.5(10) . .
C24 C19 S2 120.6(8) . .
C20 C19 S2 118.5(8) . .
C21 C20 C19 119.2(11) . .
C21 C20 H20 120.4 . .
C19 C20 H20 120.4 . .
C22 C21 C20 121.9(11) . .
C22 C21 H21 119.1 . .
C20 C21 H21 119.1 . .
O8 C22 C21 120.4(11) . .
O8 C22 C23 122.1(12) . .
C21 C22 C23 117.5(12) . .
C24 C23 C22 121.1(12) . .
C24 C23 H23 119.5 . .
C22 C23 H23 119.5 . .
C19 C24 C23 119.8(11) . .
C19 C24 H24 120.1 . .
C23 C24 H24 120.1 . .

loop_
_geom_bond_atom_site_label_1
_geom_bond_atom_site_label_2
_geom_bond_distance
_geom_bond_site_symmetry_2
Sr1 O2 2.529(6) 4
Sr1 O2 2.529(6) 3
Sr1 O2 2.529(6) .
Sr1 O2 2.529(6) 2
Sr2 O6 2.667(7) .
Sr2 O6 2.667(7) 2
Sr2 O6 2.667(7) 3
Sr2 O6 2.667(7) 4
Sr2 O3 2.698(6) .
Sr2 O3 2.698(6) 4
Sr2 O3 2.698(6) 3
Sr2 O3 2.698(6) 2
S1 O3 1.419(7) .
S1 O2 1.455(7) .
S1 C7 1.746(9) .
S1 C4 1.754(7) .
S2 O7 1.422(6) .
S2 O6 1.452(7) .
S2 C16 1.741(9) .
S2 C19 1.771(11) .
O1 C1 1.361(11) .
O1 H1O 0.8501 .
O4 C10 1.331(11) .
O4 H4O 0.8500 .
O5 C13 1.328(11) .
O8 C22 1.349(14) .
O8 H8O 0.8500 .
C1 C6 1.370(14) .
C1 C2 1.404(14) .
C2 C3 1.372(12) .
C2 H2 0.9300 .
C3 C4 1.362(14) .
C3 H3 0.9300 .
C4 C5 1.373(14) .
C5 C6 1.374(13) .
C5 H5 0.9300 .
C6 H6 0.9300 .
C7 C8 1.367(13) .
C7 C12 1.395(14) .
C8 C9 1.401(12) .
C8 H8 0.9300 .
C9 C10 1.389(17) .
C9 H9 0.9300 .
C10 C11 1.410(14) .
C11 C12 1.378(13) .
C11 H11 0.9300 .
C12 H12 0.9300 .
C13 C18 1.381(13) .
C13 C14 1.399(14) .
C14 C15 1.326(13) .
C14 H14 0.9300 .
C15 C16 1.398(13) .
C15 H15 0.9300 .
C16 C17 1.413(12) .
C17 C18 1.353(13) .
C17 H17 0.9300 .
C18 H18 0.9300 .
C19 C24 1.334(14) .
C19 C20 1.381(14) .
C20 C21 1.367(15) .
C20 H20 0.9300 .
C21 C22 1.349(16) .
C21 H21 0.9300 .
C22 C23 1.396(17) .
C23 C24 1.371(19) .
C23 H23 0.9300 .
C24 H24 0.9300 .

loop_
_geom_hbond_atom_site_label_D
_geom_hbond_atom_site_label_H
_geom_hbond_atom_site_label_A
_geom_hbond_distance_DH
_geom_hbond_distance_HA
_geom_hbond_distance_DA
_geom_hbond_angle_DHA
_geom_hbond_site_symmetry_A
O1 H1O O5 0.85 1.73 2.576(11) 177.0 4_455
O4 H4O O1 0.85 1.94 2.793(12) 177.7 4_545
O8 H8O O5 0.85 1.60 2.454(11) 176.3 8_455

loop_
_geom_torsion_atom_site_label_1
_geom_torsion_atom_site_label_2
_geom_torsion_atom_site_label_3
_geom_torsion_atom_site_label_4
_geom_torsion
_geom_torsion_site_symmetry_1
O3 S1 O2 Sr1 47.2(9) .
C7 S1 O2 Sr1 -76.0(8) .
C4 S1 O2 Sr1 171.8(7) .
O2 Sr1 O2 S1 -105.3(6) 4
O2 Sr1 O2 S1 -43.9(7) 3
O2 Sr1 O2 S1 17.5(8) 2
O2 S1 O3 Sr2 16.9(10) .
C7 S1 O3 Sr2 139.4(8) .
C4 S1 O3 Sr2 -106.6(8) .
O6 Sr2 O3 S1 51.3(13) .
O6 Sr2 O3 S1 99.0(9) 2
O6 Sr2 O3 S1 171.0(9) 3
O6 Sr2 O3 S1 -134.8(8) 4
O3 Sr2 O3 S1 30.1(8) 4
O3 Sr2 O3 S1 -28.9(8) 3
O3 Sr2 O3 S1 -87.8(7) 2
O7 S2 O6 Sr2 -0.9(10) .
C16 S2 O6 Sr2 123.5(8) .
C19 S2 O6 Sr2 -124.5(8) .
O6 Sr2 O6 S2 156.1(7) 2
O6 Sr2 O6 S2 93.7(8) 3
O6 Sr2 O6 S2 31.4(9) 4
O3 Sr2 O6 S2 -153.8(6) .
O3 Sr2 O6 S2 -134.1(8) 4
O3 Sr2 O6 S2 -67.7(8) 3
O3 Sr2 O6 S2 -21.9(9) 2
O1 C1 C2 C3 -179.8(9) .
C6 C1 C2 C3 -0.5(15) .
C1 C2 C3 C4 -0.7(14) .
C2 C3 C4 C5 0.7(14) .
C2 C3 C4 S1 -174.6(7) .
O3 S1 C4 C3 -19.4(8) .
O2 S1 C4 C3 -148.8(7) .
C7 S1 C4 C3 97.2(8) .
O3 S1 C4 C5 165.2(7) .
O2 S1 C4 C5 35.8(8) .
C7 S1 C4 C5 -78.2(8) .
C3 C4 C5 C6 0.4(14) .
S1 C4 C5 C6 175.7(7) .
O1 C1 C6 C5 -179.1(8) .
C2 C1 C6 C5 1.6(16) .
C4 C5 C6 C1 -1.5(15) .
O3 S1 C7 C8 35.3(8) .
O2 S1 C7 C8 163.9(7) .
C4 S1 C7 C8 -82.0(8) .
O3 S1 C7 C12 -149.2(7) .
O2 S1 C7 C12 -20.6(8) .
C4 S1 C7 C12 93.4(8) .
C12 C7 C8 C9 -0.2(14) .
S1 C7 C8 C9 175.3(7) .
C7 C8 C9 C10 -0.3(14) .
C8 C9 C10 O4 -180.0(9) .
C8 C9 C10 C11 0.6(15) .
O4 C10 C11 C12 -179.8(9) .
C9 C10 C11 C12 -0.3(15) .
C10 C11 C12 C7 -0.2(14) .
C8 C7 C12 C11 0.5(14) .
S1 C7 C12 C11 -174.9(7) .
O5 C13 C14 C15 178.9(11) .
C18 C13 C14 C15 0.5(17) .
C13 C14 C15 C16 0.9(18) .
C14 C15 C16 C17 -0.3(16) .
C14 C15 C16 S2 175.4(9) .
O7 S2 C16 C15 172.3(8) .
O6 S2 C16 C15 43.0(10) .
C19 S2 C16 C15 -72.5(9) .
O7 S2 C16 C17 -12.1(10) .
O6 S2 C16 C17 -141.4(8) .
C19 S2 C16 C17 103.2(9) .
C15 C16 C17 C18 -1.7(15) .
S2 C16 C17 C18 -177.5(9) .
C16 C17 C18 C13 3.2(16) .
O5 C13 C18 C17 179.0(11) .
C14 C13 C18 C17 -2.6(16) .
O7 S2 C19 C24 -158.7(9) .
O6 S2 C19 C24 -30.3(10) .
C16 S2 C19 C24 86.3(10) .
O7 S2 C19 C20 28.8(9) .
O6 S2 C19 C20 157.2(8) .
C16 S2 C19 C20 -86.2(8) .
C24 C19 C20 C21 3.5(17) .
S2 C19 C20 C21 176.0(9) .
C19 C20 C21 C22 -2.2(19) .
C20 C21 C22 O8 178.3(12) .
C20 C21 C22 C23 -0.6(19) .
O8 C22 C23 C24 -176.8(13) .
C21 C22 C23 C24 2(2) .
C20 C19 C24 C23 -2.0(19) .
S2 C19 C24 C23 -174.3(11) .
C22 C23 C24 C19 -1(2) .
